data_4512339
loop_
_publ_author_name
'Shi, Chao'
'Wei, Bin'
'Zhang, Wen'

_publ_section_title
;
 Toward Understanding the Origin of Structural Phase Transition in
 Guanidinium Pyridinium 1,5-Naphthalenedisulfonate
;
_journal_issue 12
_journal_name_full 'Crystal Growth &amp; Design'
_journal_page_first 6570
_journal_paper_doi 10.1021/cg5014895
_journal_volume 14
_journal_year 2014
_chemical_formula_moiety 'C10 H6 O6 S2, C5 H6 N, C H6 N3 '
_chemical_formula_sum 'C16 H18 N4 O6 S2'
_chemical_formula_weight 426.46
_chemical_name_systematic
; 
 ? 
;
_space_group_IT_number 2
_symmetry_cell_setting triclinic
_symmetry_space_group_name_Hall '-P 1'
_symmetry_space_group_name_H-M 'P -1'
_atom_sites_solution_hydrogens geom
_atom_sites_solution_primary direct
_atom_sites_solution_secondary difmap
_audit_creation_method SHELXL-97
_cell_angle_alpha 92.142(9)
_cell_angle_beta 99.311(16)
_cell_angle_gamma 90.527(14)
_cell_formula_units_Z 2
_cell_length_a 7.979(6)
_cell_length_b 8.143(6)
_cell_length_c 14.066(11)
_cell_measurement_reflns_used 2375
_cell_measurement_temperature 168(2)
_cell_measurement_theta_max 27.5243
_cell_measurement_theta_min 2.5872
_cell_volume 901.1(12)
_computing_cell_refinement 'CrystalClear (Rigaku Inc., 2008)'
_computing_data_collection 'CrystalClear (Rigaku Inc., 2008)'
_computing_data_reduction 'CrystalClear (Rigaku Inc., 2008)'
_computing_molecular_graphics 'DIAMOND (Brandenburg & Putz, 2005)'
_computing_publication_material 'SHELXL-97 (Sheldrick, 2008)'
_computing_structure_refinement 'SHELXL-97 (Sheldrick, 1997)'
_computing_structure_solution 'SHELXS-97 (Sheldrick, 1990)'
_diffrn_ambient_temperature 168(2)
_diffrn_measured_fraction_theta_full 0.985
_diffrn_measured_fraction_theta_max 0.985
_diffrn_measurement_device_type 'Rigaku, SCXmini'
_diffrn_measurement_method '\w scans'
_diffrn_radiation_monochromator graphite
_diffrn_radiation_source 'fine-focus sealed tube'
_diffrn_radiation_type MoK\a
_diffrn_radiation_wavelength 0.71073
_diffrn_reflns_av_R_equivalents 0.0486
_diffrn_reflns_av_sigmaI/netI 0.0744
_diffrn_reflns_limit_h_max 10
_diffrn_reflns_limit_h_min -10
_diffrn_reflns_limit_k_max 10
_diffrn_reflns_limit_k_min -10
_diffrn_reflns_limit_l_max 18
_diffrn_reflns_limit_l_min -18
_diffrn_reflns_number 9630
_diffrn_reflns_theta_full 27.41
_diffrn_reflns_theta_max 27.41
_diffrn_reflns_theta_min 2.50
_diffrn_standards_decay_% 0
_diffrn_standards_interval_count 180
_diffrn_standards_interval_time 9
_diffrn_standards_number 3
_exptl_absorpt_coefficient_mu 0.340
_exptl_absorpt_correction_T_max 0.909
_exptl_absorpt_correction_T_min 0.891
_exptl_absorpt_correction_type multi-scan
_exptl_absorpt_process_details 'CrystalClear (Rigaku Inc., 2008)'
_exptl_crystal_colour colourless
_exptl_crystal_density_diffrn 1.572
_exptl_crystal_density_method 'not measured'
_exptl_crystal_description block
_exptl_crystal_F_000 444
_exptl_crystal_size_max 0.34
_exptl_crystal_size_mid 0.30
_exptl_crystal_size_min 0.28
_refine_diff_density_max 0.317
_refine_diff_density_min -0.533
_refine_diff_density_rms 0.078
_refine_ls_extinction_method none
_refine_ls_goodness_of_fit_ref 0.969
_refine_ls_hydrogen_treatment mixed
_refine_ls_matrix_type full
_refine_ls_number_parameters 253
_refine_ls_number_reflns 4062
_refine_ls_number_restraints 0
_refine_ls_restrained_S_all 0.969
_refine_ls_R_factor_all 0.0653
_refine_ls_R_factor_gt 0.0474
_refine_ls_shift/su_max 0.000
_refine_ls_shift/su_mean 0.000
_refine_ls_structure_factor_coef Fsqd
_refine_ls_weighting_details 'calc w=1/[\s^2^(Fo^2^)+(0.0570P)^2^+0.0000P] where P=(Fo^2^+2Fc^2^)/3'
_refine_ls_weighting_scheme calc
_refine_ls_wR_factor_gt 0.1097
_refine_ls_wR_factor_ref 0.1196
_reflns_number_gt 2904
_reflns_number_total 4123
_reflns_threshold_expression >2sigma(I)
_cod_data_source_file cg5014895_si_003.cif
_cod_data_source_block 4-168K
_cod_depositor_comments
;
The following automatic conversions were performed:

'_exptl_absorpt_correction_type' value 'Multi-scan' changed to
'multi-scan' according to
/home/saulius/struct/COD-crude-data--automatic-downloads/rss-feeds/ACS/lib/dictionaries/cif_core.dic
dictionary named 'cif_core.dic' version 2.4.2 from 2011-04-26.

Automatic conversion script
Id: cif_fix_values 2935 2014-11-11 08:27:57Z andrius 

 Adding full bibliography for 4512336--4512373.cif.
;
_cod_original_sg_symbol_Hall '-P 1 '
_cod_database_code 4512339

loop_
_symmetry_equiv_pos_as_xyz
'x, y, z'
'-x, -y, -z'

loop_
_atom_site_label
_atom_site_type_symbol
_atom_site_fract_x
_atom_site_fract_y
_atom_site_fract_z
_atom_site_U_iso_or_equiv
_atom_site_adp_type
_atom_site_occupancy
_atom_site_symmetry_multiplicity
_atom_site_calc_flag
_atom_site_refinement_flags
C1 C 0.1776(3) 0.7817(3) 0.34845(19) 0.0303(6) Uani 1 1 d .
H1A H 0.2152 0.7391 0.4085 0.036 Uiso 1 1 calc R
C2 C 0.2076(3) 0.7009(3) 0.2663(2) 0.0322(6) Uani 1 1 d .
H2A H 0.2697 0.6045 0.2701 0.039 Uiso 1 1 calc R
C3 C 0.1464(4) 0.7618(3) 0.17853(19) 0.0353(7) Uani 1 1 d .
H3A H 0.1657 0.7066 0.1223 0.042 Uiso 1 1 calc R
C4 C 0.0556(4) 0.9062(3) 0.1734(2) 0.0353(7) Uani 1 1 d .
H4A H 0.0116 0.9478 0.1140 0.042 Uiso 1 1 calc R
C5 C 0.0316(3) 0.9864(3) 0.2571(2) 0.0320(6) Uani 1 1 d .
H5A H -0.0271 1.0847 0.2552 0.038 Uiso 1 1 calc R
C6 C 0.4030(3) 0.1278(3) 0.09072(17) 0.0201(5) Uani 1 1 d .
C7 C 0.4647(3) 0.0526(3) 0.17449(17) 0.0234(5) Uani 1 1 d .
H7A H 0.4351 0.0917 0.2324 0.028 Uiso 1 1 calc R
C8 C 0.5726(3) -0.0833(3) 0.17375(17) 0.0252(6) Uani 1 1 d .
H8A H 0.6141 -0.1330 0.2311 0.030 Uiso 1 1 calc R
C9 C 0.3832(3) 0.1425(3) -0.08864(17) 0.0231(5) Uani 1 1 d .
H9A H 0.3116 0.2321 -0.0890 0.028 Uiso 1 1 calc R
C10 C 0.4451(3) 0.0691(3) -0.00018(16) 0.0195(5) Uani 1 1 d .
C11 C 0.3864(3) 0.2008(3) 0.47975(16) 0.0178(5) Uani 1 1 d .
C12 C 0.4879(3) 0.2797(3) 0.42520(17) 0.0223(5) Uani 1 1 d .
H12A H 0.4610 0.3847 0.4044 0.027 Uiso 1 1 calc R
C13 C 0.6331(3) 0.2013(3) 0.40064(17) 0.0234(5) Uani 1 1 d .
H13A H 0.7029 0.2564 0.3650 0.028 Uiso 1 1 calc R
C14 C 0.3279(3) -0.0471(3) 0.57177(16) 0.0205(5) Uani 1 1 d .
H14A H 0.2343 0.0035 0.5910 0.025 Uiso 1 1 calc R
C15 C 0.4272(3) 0.0396(3) 0.51385(16) 0.0171(5) Uani 1 1 d .
C16 C 0.7974(3) 0.4319(3) 0.19275(16) 0.0200(5) Uani 1 1 d .
N1 N 0.0929(3) 0.9232(3) 0.34136(16) 0.0307(5) Uani 1 1 d .
H1B H 0.0775 0.9755 0.3934 0.037 Uiso 1 1 calc R
N2 N 0.8009(3) 0.3781(3) 0.10247(14) 0.0288(5) Uani 1 1 d .
H2B H 0.8893 0.3292 0.0883 0.035 Uiso 1 1 calc R
H2C H 0.7148 0.3921 0.0583 0.035 Uiso 1 1 calc R
N3 N 0.6584(3) 0.5023(2) 0.21449(14) 0.0238(5) Uani 1 1 d .
H3B H 0.6540 0.5341 0.2730 0.029 Uiso 1 1 calc R
H3C H 0.5726 0.5160 0.1701 0.029 Uiso 1 1 calc R
N4 N 0.9297(3) 0.4105(2) 0.26090(14) 0.0253(5) Uani 1 1 d .
H4B H 0.9258 0.4422 0.3195 0.030 Uiso 1 1 calc R
H4C H 1.0197 0.3648 0.2466 0.030 Uiso 1 1 calc R
O1 O 0.1088(2) 0.2627(2) 0.03407(12) 0.0284(4) Uani 1 1 d .
O2 O 0.3604(2) 0.44082(19) 0.06716(12) 0.0244(4) Uani 1 1 d .
O3 O 0.2480(2) 0.3183(2) 0.19888(12) 0.0264(4) Uani 1 1 d .
O4 O 0.0586(2) 0.18282(19) 0.47031(12) 0.0241(4) Uani 1 1 d .
O5 O 0.2198(2) 0.3327(2) 0.60753(12) 0.0294(4) Uani 1 1 d .
O6 O 0.1852(2) 0.4491(2) 0.44838(13) 0.0285(4) Uani 1 1 d .
S1 S 0.26856(7) 0.30029(7) 0.09793(4) 0.02052(16) Uani 1 1 d .
S2 S 0.19751(7) 0.30183(7) 0.50298(4) 0.01988(16) Uani 1 1 d .

loop_
_atom_site_aniso_label
_atom_site_aniso_U_11
_atom_site_aniso_U_22
_atom_site_aniso_U_33
_atom_site_aniso_U_23
_atom_site_aniso_U_13
_atom_site_aniso_U_12
C1 0.0303(15) 0.0313(15) 0.0284(14) -0.0015(11) 0.0025(12) -0.0027(12)
C2 0.0312(15) 0.0244(14) 0.0410(16) -0.0051(12) 0.0075(13) 0.0050(11)
C3 0.0394(17) 0.0413(17) 0.0268(14) -0.0111(12) 0.0128(13) -0.0034(13)
C4 0.0366(16) 0.0409(17) 0.0286(15) 0.0063(12) 0.0049(12) -0.0052(13)
C5 0.0247(14) 0.0240(14) 0.0466(17) -0.0033(12) 0.0050(13) 0.0025(11)
C6 0.0180(12) 0.0208(12) 0.0218(12) -0.0043(9) 0.0050(10) 0.0019(9)
C7 0.0234(13) 0.0284(14) 0.0192(12) -0.0045(10) 0.0067(10) 0.0035(10)
C8 0.0281(14) 0.0293(14) 0.0191(12) 0.0021(10) 0.0054(10) 0.0068(11)
C9 0.0242(13) 0.0215(12) 0.0242(13) -0.0004(10) 0.0055(10) 0.0089(10)
C10 0.0173(12) 0.0223(13) 0.0193(12) -0.0037(9) 0.0053(9) 0.0014(9)
C11 0.0166(11) 0.0205(12) 0.0156(11) -0.0010(9) 0.0006(9) 0.0020(9)
C12 0.0218(13) 0.0212(12) 0.0242(12) 0.0040(10) 0.0039(10) 0.0019(10)
C13 0.0201(13) 0.0284(14) 0.0234(13) 0.0042(10) 0.0082(10) -0.0011(10)
C14 0.0174(12) 0.0271(13) 0.0178(11) 0.0001(10) 0.0056(10) 0.0032(10)
C15 0.0154(11) 0.0213(12) 0.0140(11) -0.0030(9) 0.0016(9) -0.0006(9)
C16 0.0223(13) 0.0185(12) 0.0200(12) 0.0009(9) 0.0059(10) 0.0002(10)
N1 0.0252(12) 0.0359(13) 0.0312(13) -0.0142(10) 0.0086(10) 0.0003(10)
N2 0.0249(12) 0.0415(13) 0.0193(11) -0.0048(9) 0.0024(9) 0.0097(10)
N3 0.0212(11) 0.0300(12) 0.0200(10) -0.0038(9) 0.0035(9) 0.0055(9)
N4 0.0194(11) 0.0379(13) 0.0190(10) 0.0002(9) 0.0048(9) 0.0053(9)
O1 0.0179(9) 0.0375(11) 0.0289(10) -0.0101(8) 0.0031(8) 0.0052(8)
O2 0.0262(9) 0.0215(9) 0.0255(9) -0.0003(7) 0.0040(7) 0.0035(7)
O3 0.0294(10) 0.0303(10) 0.0208(9) -0.0059(7) 0.0094(8) 0.0088(8)
O4 0.0168(9) 0.0253(9) 0.0296(10) -0.0082(7) 0.0040(7) 0.0020(7)
O5 0.0306(10) 0.0382(10) 0.0189(9) -0.0109(8) 0.0052(8) 0.0071(8)
O6 0.0284(10) 0.0232(9) 0.0343(10) 0.0021(8) 0.0061(8) 0.0080(8)
S1 0.0190(3) 0.0223(3) 0.0205(3) -0.0048(2) 0.0048(2) 0.0054(2)
S2 0.0192(3) 0.0209(3) 0.0196(3) -0.0046(2) 0.0041(2) 0.0043(2)

loop_
_atom_type_symbol
_atom_type_description
_atom_type_scat_dispersion_real
_atom_type_scat_dispersion_imag
_atom_type_scat_source
C C 0.0033 0.0016 'International Tables Vol C Tables 4.2.6.8 and 6.1.1.4'
H H 0.0000 0.0000 'International Tables Vol C Tables 4.2.6.8 and 6.1.1.4'
N N 0.0061 0.0033 'International Tables Vol C Tables 4.2.6.8 and 6.1.1.4'
O O 0.0106 0.0060 'International Tables Vol C Tables 4.2.6.8 and 6.1.1.4'
S S 0.1246 0.1234 'International Tables Vol C Tables 4.2.6.8 and 6.1.1.4'

loop_
_geom_angle_atom_site_label_1
_geom_angle_atom_site_label_2
_geom_angle_atom_site_label_3
_geom_angle
_geom_angle_site_symmetry_1
_geom_angle_site_symmetry_3
N1 C1 C2 119.0(2) . .
N1 C1 H1A 120.5 . .
C2 C1 H1A 120.5 . .
C1 C2 C3 119.8(3) . .
C1 C2 H2A 120.1 . .
C3 C2 H2A 120.1 . .
C2 C3 C4 119.8(3) . .
C2 C3 H3A 120.1 . .
C4 C3 H3A 120.1 . .
C5 C4 C3 118.9(3) . .
C5 C4 H4A 120.6 . .
C3 C4 H4A 120.6 . .
N1 C5 C4 119.6(3) . .
N1 C5 H5A 120.2 . .
C4 C5 H5A 120.2 . .
C7 C6 C10 120.9(2) . .
C7 C6 S1 117.90(18) . .
C10 C6 S1 121.17(18) . .
C6 C7 C8 120.7(2) . .
C6 C7 H7A 119.7 . .
C8 C7 H7A 119.7 . .
C9 C8 C7 120.3(2) 2_655 .
C9 C8 H8A 119.9 2_655 .
C7 C8 H8A 119.9 . .
C8 C9 C10 121.0(2) 2_655 .
C8 C9 H9A 119.5 2_655 .
C10 C9 H9A 119.5 . .
C9 C10 C10 119.4(3) . 2_655
C9 C10 C6 122.8(2) . .
C10 C10 C6 117.8(3) 2_655 .
C12 C11 C15 120.9(2) . .
C12 C11 S2 117.93(18) . .
C15 C11 S2 121.16(17) . .
C11 C12 C13 120.0(2) . .
C11 C12 H12A 120.0 . .
C13 C12 H12A 120.0 . .
C14 C13 C12 120.9(2) 2_656 .
C14 C13 H13A 119.6 2_656 .
C12 C13 H13A 119.6 . .
C13 C14 C15 121.5(2) 2_656 .
C13 C14 H14A 119.3 2_656 .
C15 C14 H14A 119.3 . .
C14 C15 C15 118.5(3) . 2_656
C14 C15 C11 123.3(2) . .
C15 C15 C11 118.2(3) 2_656 .
N4 C16 N3 120.2(2) . .
N4 C16 N2 120.2(2) . .
N3 C16 N2 119.6(2) . .
C5 N1 C1 122.8(2) . .
C5 N1 H1B 118.6 . .
C1 N1 H1B 118.6 . .
C16 N2 H2B 120.0 . .
C16 N2 H2C 120.0 . .
H2B N2 H2C 120.0 . .
C16 N3 H3B 120.0 . .
C16 N3 H3C 120.0 . .
H3B N3 H3C 120.0 . .
C16 N4 H4B 120.0 . .
C16 N4 H4C 120.0 . .
H4B N4 H4C 120.0 . .
O3 S1 O1 112.68(11) . .
O3 S1 O2 112.08(10) . .
O1 S1 O2 112.78(11) . .
O3 S1 C6 105.68(11) . .
O1 S1 C6 107.25(11) . .
O2 S1 C6 105.72(12) . .
O6 S2 O5 114.00(11) . .
O6 S2 O4 113.37(11) . .
O5 S2 O4 111.19(11) . .
O6 S2 C11 106.32(11) . .
O5 S2 C11 105.97(10) . .
O4 S2 C11 105.18(11) . .

loop_
_geom_bond_atom_site_label_1
_geom_bond_atom_site_label_2
_geom_bond_distance
_geom_bond_site_symmetry_2
C1 N1 1.340(3) .
C1 C2 1.364(4) .
C1 H1A 0.9300 .
C2 C3 1.366(4) .
C2 H2A 0.9300 .
C3 C4 1.385(4) .
C3 H3A 0.9300 .
C4 C5 1.366(4) .
C4 H4A 0.9300 .
C5 N1 1.331(4) .
C5 H5A 0.9300 .
C6 C7 1.370(3) .
C6 C10 1.440(3) .
C6 S1 1.784(3) .
C7 C8 1.409(3) .
C7 H7A 0.9300 .
C8 C9 1.374(3) 2_655
C8 H8A 0.9300 .
C9 C8 1.374(3) 2_655
C9 C10 1.419(3) .
C9 H9A 0.9300 .
C10 C10 1.432(4) 2_655
C11 C12 1.373(3) .
C11 C15 1.437(3) .
C11 S2 1.794(3) .
C12 C13 1.413(3) .
C12 H12A 0.9300 .
C13 C14 1.352(3) 2_656
C13 H13A 0.9300 .
C14 C13 1.352(3) 2_656
C14 C15 1.425(3) .
C14 H14A 0.9300 .
C15 C15 1.435(4) 2_656
C16 N4 1.324(3) .
C16 N3 1.327(3) .
C16 N2 1.333(3) .
N1 H1B 0.8600 .
N2 H2B 0.8600 .
N2 H2C 0.8600 .
N3 H3B 0.8600 .
N3 H3C 0.8600 .
N4 H4B 0.8600 .
N4 H4C 0.8600 .
O1 S1 1.4584(19) .
O2 S1 1.4690(19) .
O3 S1 1.458(2) .
O4 S2 1.4699(19) .
O5 S2 1.464(2) .
O6 S2 1.4437(19) .

loop_
_geom_hbond_atom_site_label_D
_geom_hbond_atom_site_label_H
_geom_hbond_atom_site_label_A
_geom_hbond_distance_DH
_geom_hbond_distance_HA
_geom_hbond_distance_DA
_geom_hbond_angle_DHA
_geom_hbond_site_symmetry_A
N3 H3C O2 0.86 2.11 2.916(3) 155.5 .
N3 H3C S1 0.86 3.00 3.622(3) 131.1 .
N2 H2B O1 0.86 2.09 2.930(3) 165.6 1_655
N2 H2B S1 0.86 3.02 3.801(4) 152.2 1_655
N2 H2C O2 0.86 2.28 2.971(3) 138.1 2_665
N3 H3B O5 0.86 2.08 2.820(3) 144.5 2_666
N4 H4C O3 0.86 2.07 2.911(3) 164.3 1_655
N4 H4B O5 0.86 2.46 3.113(3) 133.4 2_666
N4 H4B O6 0.86 2.52 3.065(3) 122.1 1_655
N1 H1B O4 0.86 1.99 2.778(3) 151.7 1_565
